data_2202147
loop_
_publ_author_name
'Shang Shan'
'Duan-Jun Xu'
'Jing-Yun Wu'
'Michael Y. Chiang'

_publ_section_title
;
 Salicylaldehyde 4-nitrophenylhydrazone
;
_journal_issue 3
_journal_name_full 'Acta Crystallographica Section E'
_journal_page_first o342
_journal_page_last o343
_journal_paper_doi 10.1107/S1600536803003350
_journal_volume 59
_journal_year 2003
_chemical_formula_iupac 'C13 H11 N3 O3'
_chemical_formula_moiety 'C13 H11 N3 O3'
_chemical_formula_sum 'C13 H11 N3 O3'
_chemical_formula_weight 257.25
_chemical_name_systematic ?
_space_group_IT_number 7
_symmetry_cell_setting monoclinic
_symmetry_space_group_name_Hall 'P -2yc'
_symmetry_space_group_name_H-M 'P 1 c 1'
_atom_sites_solution_hydrogens geom
_atom_sites_solution_primary direct
_atom_sites_solution_secondary difmap
_audit_creation_method SHELXL-97
_cell_angle_alpha 90.00
_cell_angle_beta 92.199(15)
_cell_angle_gamma 90.00
_cell_formula_units_Z 2
_cell_length_a 5.0052(11)
_cell_length_b 9.9004(16)
_cell_length_c 12.1749(12)
_cell_measurement_reflns_used 24
_cell_measurement_temperature 298(2)
_cell_measurement_theta_max 12.2
_cell_measurement_theta_min 8.6
_cell_volume 602.86(17)
_computing_cell_refinement 'MSC/AFC Diffractometer Control Software'
_computing_data_collection
;
MSC/AFC Diffractometer Control Software
(Molecular Structure Corporation, 1992)
;
_computing_data_reduction 'TEXSAN (Molecular Structure Corporation, 1985)'
_computing_molecular_graphics 'ORTEP-3 for Windows (Farrugia, 1997)'
_computing_publication_material 'WinGX (Farrugia, 1999)'
_computing_structure_refinement 'SHELXL97 (Sheldrick, 1997)'
_computing_structure_solution 'SIR92 (Altomare et al., 1993)'
_diffrn_ambient_temperature 298(2)
_diffrn_measured_fraction_theta_full 1.00
_diffrn_measured_fraction_theta_max 1.00
_diffrn_measurement_device_type 'Rigaku AFC-7S'
_diffrn_measurement_method \w/2\q
_diffrn_radiation_monochromator graphite
_diffrn_radiation_source 'fine-focus sealed tube'
_diffrn_radiation_type MoK\a
_diffrn_radiation_wavelength 0.71073
_diffrn_reflns_av_R_equivalents 0.0157
_diffrn_reflns_av_sigmaI/netI 0.0329
_diffrn_reflns_limit_h_max 6
_diffrn_reflns_limit_h_min 0
_diffrn_reflns_limit_k_max 12
_diffrn_reflns_limit_k_min 0
_diffrn_reflns_limit_l_max 15
_diffrn_reflns_limit_l_min -15
_diffrn_reflns_number 1328
_diffrn_reflns_theta_full 26.0
_diffrn_reflns_theta_max 26.00
_diffrn_reflns_theta_min 2.06
_diffrn_standards_decay_% 1.9
_diffrn_standards_interval_count 150
_diffrn_standards_number 3
_exptl_absorpt_coefficient_mu 0.104
_exptl_absorpt_correction_type none
_exptl_crystal_colour orange
_exptl_crystal_density_diffrn 1.417
_exptl_crystal_density_method 'not measured'
_exptl_crystal_description plate
_exptl_crystal_F_000 268
_exptl_crystal_size_max 0.58
_exptl_crystal_size_mid 0.38
_exptl_crystal_size_min 0.30
_refine_diff_density_max 0.13
_refine_diff_density_min -0.15
_refine_ls_extinction_method none
_refine_ls_goodness_of_fit_ref 1.050
_refine_ls_hydrogen_treatment constr
_refine_ls_matrix_type full
_refine_ls_number_parameters 172
_refine_ls_number_reflns 1190
_refine_ls_number_restraints 2
_refine_ls_restrained_S_all 1.049
_refine_ls_R_factor_all 0.073
_refine_ls_R_factor_gt 0.032
_refine_ls_shift/su_max 0.009
_refine_ls_shift/su_mean 0.001
_refine_ls_structure_factor_coef Fsqd
_refine_ls_weighting_details 'calc w = 1/[\s^2^(Fo^2^)+(0.0473P)^2^+0.0138P] where P = (Fo^2^+2Fc^2^)/3'
_refine_ls_weighting_scheme calc
_refine_ls_wR_factor_gt 0.076
_refine_ls_wR_factor_ref 0.091
_reflns_number_gt 774
_reflns_number_total 1190
_reflns_threshold_expression I>2\s(I)
_cod_data_source_file om6130.cif
_cod_data_source_block I
_cod_original_sg_symbol_H-M 'P c'
_cod_database_code 2202147
_cod_database_fobs_code 2202147

loop_
_symmetry_equiv_pos_as_xyz
'x, y, z'
'x, -y, z+1/2'

loop_
_atom_site_label
_atom_site_fract_x
_atom_site_fract_y
_atom_site_fract_z
_atom_site_U_iso_or_equiv
_atom_site_adp_type
_atom_site_calc_flag
_atom_site_refinement_flags
_atom_site_occupancy
_atom_site_disorder_assembly
_atom_site_disorder_group
_atom_site_type_symbol
O1 1.1219(6) 0.0500(3) 0.5900(2) 0.0774(8) Uani d . 1 . . O
O2 1.1702(6) -0.1120(3) 0.4758(3) 0.0880(10) Uani d . 1 . . O
O3 -0.0249(5) 0.5120(2) 0.3978(2) 0.0635(7) Uani d . 1 . . O
N1 1.0663(6) -0.0053(3) 0.5016(3) 0.0576(8) Uani d . 1 . . N
N2 0.2966(5) 0.2283(3) 0.2189(2) 0.0479(7) Uani d . 1 . . N
H1 0.2781 0.1981 0.1528 0.057 Uiso calc R 1 . . H
N3 0.1378(5) 0.3308(2) 0.2531(2) 0.0446(6) Uani d . 1 . . N
C1 0.4849(6) 0.1739(3) 0.2897(3) 0.0417(7) Uani d . 1 . . C
C2 0.6294(7) 0.0607(3) 0.2557(3) 0.0515(8) Uani d . 1 . . C
H2 0.5952 0.0251 0.1859 0.062 Uiso calc R 1 . . H
C3 0.8191(6) 0.0024(3) 0.3237(3) 0.0529(9) Uani d . 1 . . C
H3 0.9124 -0.0730 0.3006 0.063 Uiso calc R 1 . . H
C4 0.8723(7) 0.0565(3) 0.4277(3) 0.0454(7) Uani d . 1 . . C
C5 0.7345(6) 0.1688(4) 0.4615(3) 0.0509(8) Uani d . 1 . . C
H5 0.7724 0.2051 0.5308 0.061 Uiso calc R 1 . . H
C6 0.5424(6) 0.2272(3) 0.3939(3) 0.0481(8) Uani d . 1 . . C
H6 0.4500 0.3027 0.4176 0.058 Uiso calc R 1 . . H
C7 -0.0384(6) 0.3772(3) 0.1848(3) 0.0475(8) Uani d . 1 . . C
H7 -0.0531 0.3402 0.1146 0.057 Uiso calc R 1 . . H
C8 -0.2189(6) 0.4873(3) 0.2140(3) 0.0464(8) Uani d . 1 . . C
C9 -0.2040(6) 0.5500(3) 0.3169(3) 0.0505(8) Uani d . 1 . . C
C10 -0.3793(8) 0.6534(4) 0.3392(4) 0.0656(11) Uani d . 1 . . C
H10 -0.3685 0.6961 0.4072 0.079 Uiso calc R 1 . . H
C11 -0.5690(7) 0.6935(4) 0.2618(4) 0.0690(11) Uani d . 1 . . C
H11 -0.6864 0.7627 0.2784 0.083 Uiso calc R 1 . . H
C12 -0.5887(7) 0.6337(4) 0.1604(3) 0.0619(10) Uani d . 1 . . C
H12 -0.7185 0.6617 0.1086 0.074 Uiso calc R 1 . . H
C13 -0.4131(7) 0.5312(3) 0.1361(3) 0.0555(9) Uani d . 1 . . C
H13 -0.4241 0.4908 0.0672 0.067 Uiso calc R 1 . . H
H9 0.0943 0.4491 0.3658 0.080 Uiso d . 1 . . H

loop_
_atom_site_aniso_label
_atom_site_aniso_U_11
_atom_site_aniso_U_22
_atom_site_aniso_U_33
_atom_site_aniso_U_12
_atom_site_aniso_U_13
_atom_site_aniso_U_23
O1 0.0806(18) 0.100(2) 0.0505(15) 0.0174(17) -0.0127(13) 0.0054(15)
O2 0.097(2) 0.0724(18) 0.093(2) 0.0349(18) -0.0158(17) -0.0003(16)
O3 0.0676(15) 0.0649(14) 0.0577(13) 0.0085(14) -0.0021(12) -0.0073(13)
N1 0.0542(18) 0.0573(19) 0.0612(19) 0.0059(16) 0.0000(16) 0.0135(16)
N2 0.0473(14) 0.0471(16) 0.0486(16) 0.0079(14) -0.0065(13) -0.0080(13)
N3 0.0436(13) 0.0392(14) 0.0509(14) 0.0009(13) 0.0011(12) 0.0017(12)
C1 0.0376(16) 0.0391(16) 0.0485(17) -0.0040(14) 0.0041(14) -0.0024(14)
C2 0.0492(18) 0.0512(18) 0.054(2) 0.0034(18) -0.0056(15) -0.0148(17)
C3 0.0493(19) 0.0416(17) 0.068(2) 0.0077(16) -0.0002(18) -0.0060(16)
C4 0.0427(16) 0.0443(17) 0.0493(17) 0.0020(15) 0.0016(13) 0.0075(16)
C5 0.056(2) 0.053(2) 0.0436(18) 0.0015(17) -0.0015(16) -0.0027(16)
C6 0.0518(19) 0.0449(17) 0.0473(19) 0.0035(16) -0.0005(16) -0.0034(16)
C7 0.0455(17) 0.0481(18) 0.0491(18) -0.0008(17) 0.0037(16) 0.0010(16)
C8 0.0416(16) 0.0447(18) 0.0535(18) 0.0000(14) 0.0092(15) 0.0102(15)
C9 0.052(2) 0.0454(19) 0.054(2) -0.0012(17) 0.0081(17) 0.0060(17)
C10 0.073(3) 0.0493(19) 0.075(2) 0.006(2) 0.016(2) -0.0067(19)
C11 0.063(2) 0.056(2) 0.090(3) 0.020(2) 0.025(2) 0.015(2)
C12 0.051(2) 0.063(2) 0.072(2) 0.0120(19) 0.0103(18) 0.027(2)
C13 0.053(2) 0.057(2) 0.056(2) 0.0059(19) 0.0060(17) 0.0123(18)

loop_
_atom_type_symbol
_atom_type_description
_atom_type_scat_dispersion_real
_atom_type_scat_dispersion_imag
_atom_type_scat_source
C C 0.0033 0.0000 'International Tables Vol C Tables 4.2.6.8 and 6.1.1.4'
H H 0.0000 0.0000 'International Tables Vol C Tables 4.2.6.8 and 6.1.1.4'
N N 0.0061 0.0000 'International Tables Vol C Tables 4.2.6.8 and 6.1.1.4'
O O 0.0106 0.0000 'International Tables Vol C Tables 4.2.6.8 and 6.1.1.4'

loop_
_geom_angle_atom_site_label_1
_geom_angle_atom_site_label_2
_geom_angle_atom_site_label_3
_geom_angle
_geom_angle_publ_flag
C9 O3 H9 106.8 ?
O2 N1 O1 121.7(3) ?
O2 N1 C4 119.4(3) ?
O1 N1 C4 118.9(3) ?
C1 N2 N3 119.9(3) yes
C1 N2 H1 120.1 ?
N3 N2 H1 120.1 ?
C7 N3 N2 117.7(3) yes
N2 C1 C6 122.6(3) ?
N2 C1 C2 118.7(3) ?
C6 C1 C2 118.7(3) ?
C3 C2 C1 120.9(3) ?
C3 C2 H2 119.6 ?
C1 C2 H2 119.6 ?
C2 C3 C4 119.6(3) ?
C2 C3 H3 120.2 ?
C4 C3 H3 120.2 ?
C5 C4 C3 120.1(3) ?
C5 C4 N1 119.4(3) ?
C3 C4 N1 120.5(3) ?
C6 C5 C4 120.6(3) ?
C6 C5 H5 119.7 ?
C4 C5 H5 119.7 ?
C5 C6 C1 120.1(3) ?
C5 C6 H6 119.9 ?
C1 C6 H6 119.9 ?
N3 C7 C8 121.8(3) ?
N3 C7 H7 119.1 ?
C8 C7 H7 119.1 ?
C9 C8 C13 118.7(3) ?
C9 C8 C7 122.3(3) ?
C13 C8 C7 118.9(3) ?
O3 C9 C10 118.0(3) ?
O3 C9 C8 122.5(3) ?
C10 C9 C8 119.5(3) ?
C11 C10 C9 120.6(4) ?
C11 C10 H10 119.7 ?
C9 C10 H10 119.7 ?
C12 C11 C10 121.2(4) ?
C12 C11 H11 119.4 ?
C10 C11 H11 119.4 ?
C11 C12 C13 119.1(4) ?
C11 C12 H12 120.5 ?
C13 C12 H12 120.5 ?
C12 C13 C8 120.9(4) ?
C12 C13 H13 119.6 ?
C8 C13 H13 119.6 ?

loop_
_geom_bond_atom_site_label_1
_geom_bond_atom_site_label_2
_geom_bond_site_symmetry_2
_geom_bond_distance
_geom_bond_publ_flag
O1 N1 . 1.229(4) yes
O2 N1 . 1.224(4) yes
O3 C9 . 1.359(4) yes
O3 H9 . 0.956 ?
N1 C4 . 1.436(4) yes
N2 C1 . 1.364(4) yes
N2 N3 . 1.364(3) yes
N2 H1 . 0.860 ?
N3 C7 . 1.274(4) yes
C1 C6 . 1.394(4) ?
C1 C2 . 1.404(5) ?
C2 C3 . 1.364(5) ?
C2 H2 . 0.930 ?
C3 C4 . 1.391(5) ?
C3 H3 . 0.930 ?
C4 C5 . 1.379(5) ?
C5 C6 . 1.370(5) ?
C5 H5 . 0.930 ?
C6 H6 . 0.930 ?
C7 C8 . 1.468(4) yes
C7 H7 . 0.930 ?
C8 C9 . 1.398(4) ?
C8 C13 . 1.401(5) ?
C9 C10 . 1.382(5) ?
C10 C11 . 1.371(5) ?
C10 H10 . 0.930 ?
C11 C12 . 1.368(6) ?
C11 H11 . 0.930 ?
C12 C13 . 1.382(5) ?
C12 H12 . 0.930 ?
C13 H13 . 0.930 ?

loop_
_geom_hbond_atom_site_label_D
_geom_hbond_atom_site_label_H
_geom_hbond_atom_site_label_A
_geom_hbond_site_symmetry_A
_geom_hbond_distance_DH
_geom_hbond_distance_HA
_geom_hbond_distance_DA
_geom_hbond_angle_DHA
_geom_hbond_publ_flag
O3 H9 N3 . 0.956 1.823 2.664(3) 145 yes
N2 H1 O2 2_454 0.860 2.360 3.215(4) 173 yes

loop_
_geom_torsion_atom_site_label_1
_geom_torsion_atom_site_label_2
_geom_torsion_atom_site_label_3
_geom_torsion_atom_site_label_4
_geom_torsion
C1 N2 N3 C7 -178.8(3)
N3 N2 C1 C6 -6.6(4)
N3 N2 C1 C2 174.4(3)
N2 C1 C2 C3 -179.8(3)
C6 C1 C2 C3 1.1(5)
C1 C2 C3 C4 -0.7(5)
C2 C3 C4 C5 -0.3(5)
C2 C3 C4 N1 178.4(3)
O2 N1 C4 C5 173.1(3)
O1 N1 C4 C5 -6.2(5)
O2 N1 C4 C3 -5.5(5)
O1 N1 C4 C3 175.1(3)
C3 C4 C5 C6 0.7(5)
N1 C4 C5 C6 -177.9(3)
C4 C5 C6 C1 -0.3(5)
N2 C1 C6 C5 -179.7(3)
C2 C1 C6 C5 -0.7(4)
N2 N3 C7 C8 179.9(2)
N3 C7 C8 C9 1.7(4)
N3 C7 C8 C13 -178.3(3)
C13 C8 C9 O3 178.8(3)
C7 C8 C9 O3 -1.2(5)
C13 C8 C9 C10 -0.2(4)
C7 C8 C9 C10 179.8(3)
O3 C9 C10 C11 -178.3(3)
C8 C9 C10 C11 0.8(5)
C9 C10 C11 C12 -0.6(6)
C10 C11 C12 C13 -0.2(5)
C11 C12 C13 C8 0.7(5)
C9 C8 C13 C12 -0.5(5)
C7 C8 C13 C12 179.4(3)

loop_
_cod_related_entry_id
_cod_related_entry_database
_cod_related_entry_code
1 ChemSpider 12549131
